data_7116391
loop_
_publ_author_name
'Yichao Lin'
'Qiuju Zhang'
'Chongchong Zhao'
'Huailong Li'
'Chunlong Kong'
'Cai Shen'
'Liang Chen'

_publ_section_title
;
 An exceptionally stable functionalized metal-organic framework for
 lithium storage
;
_journal_name_full Chem.Commun.
_journal_page_first 697
_journal_paper_doi 10.1039/C4cc07149B
_journal_volume 51
_journal_year 2015
_chemical_formula_moiety 'C12.74 H12.56 N8.19 Zn2, C3 H7 N O'
_chemical_formula_sum 'C15.74 H19.56 N9.19 O Zn2'
_chemical_formula_weight 484.17
_chemical_name_systematic BMOF
_space_group_IT_number 61
_symmetry_cell_setting orthorhombic
_symmetry_space_group_name_Hall '-P 2ac 2ab'
_symmetry_space_group_name_H-M 'P b c a'
_atom_sites_solution_hydrogens geom
_atom_sites_solution_primary direct
_atom_sites_solution_secondary difmap
_audit_creation_method SHELXL-97
_cell_angle_alpha 90.00
_cell_angle_beta 90.00
_cell_angle_gamma 90.00
_cell_formula_units_Z 8
_cell_length_a 15.504(3)
_cell_length_b 15.364(3)
_cell_length_c 18.127(4)
_cell_measurement_reflns_used 22758
_cell_measurement_temperature 93(2)
_cell_measurement_theta_max 27.5
_cell_measurement_theta_min 3.1
_cell_volume 4317.9(15)
_computing_cell_refinement RAPID-AUTO
_computing_data_collection 'RAPID-AUTO (Rigaku, 1998)'
_computing_data_reduction RAPID-AUTO
_computing_molecular_graphics SHELXL-97
_computing_publication_material SHELXL-97
_computing_structure_refinement 'SHELXL-97 (Sheldrick, 1997)'
_computing_structure_solution 'SHELXS-97 (Sheldrick, 1990)'
_diffrn_ambient_temperature 93(2)
_diffrn_measured_fraction_theta_full 0.995
_diffrn_measured_fraction_theta_max 0.995
_diffrn_measurement_device_type 'Rigaku R-AXIS RAPID'
_diffrn_measurement_method '\w scans'
_diffrn_radiation_monochromator graphite
_diffrn_radiation_source 'fine-focus sealed tube'
_diffrn_radiation_type MoK\a
_diffrn_radiation_wavelength 0.71073
_diffrn_reflns_av_R_equivalents 0.0671
_diffrn_reflns_av_sigmaI/netI 0.0432
_diffrn_reflns_limit_h_max 19
_diffrn_reflns_limit_h_min -20
_diffrn_reflns_limit_k_max 19
_diffrn_reflns_limit_k_min -19
_diffrn_reflns_limit_l_max 23
_diffrn_reflns_limit_l_min -23
_diffrn_reflns_number 35735
_diffrn_reflns_theta_full 27.48
_diffrn_reflns_theta_max 27.48
_diffrn_reflns_theta_min 3.15
_diffrn_standards_interval_count imgae
_exptl_absorpt_coefficient_mu 2.247
_exptl_absorpt_correction_T_max 0.846
_exptl_absorpt_correction_T_min 0.732
_exptl_absorpt_correction_type multi-scan
_exptl_absorpt_process_details 'ABSCOR (Higashi, 1995)'
_exptl_crystal_colour yellow
_exptl_crystal_density_diffrn 1.490
_exptl_crystal_density_method 'not measured'
_exptl_crystal_description block
_exptl_crystal_F_000 1970.3
_exptl_crystal_recrystallization_method 'Re-crystallisation from solvent: DMF'
_exptl_crystal_size_max 0.43
_exptl_crystal_size_mid 0.39
_exptl_crystal_size_min 0.36
_refine_diff_density_max 0.839
_refine_diff_density_min -0.971
_refine_diff_density_rms 0.092
_refine_ls_extinction_method none
_refine_ls_goodness_of_fit_ref 1.063
_refine_ls_hydrogen_treatment mixed
_refine_ls_matrix_type full
_refine_ls_number_parameters 371
_refine_ls_number_reflns 4926
_refine_ls_number_restraints 852
_refine_ls_restrained_S_all 1.024
_refine_ls_R_factor_all 0.0696
_refine_ls_R_factor_gt 0.0519
_refine_ls_shift/su_max 0.021
_refine_ls_shift/su_mean 0.001
_refine_ls_structure_factor_coef Fsqd
_refine_ls_weighting_details 'calc w=1/[\s^2^(Fo^2^)+(0.0690P)^2^+6.5999P] where P=(Fo^2^+2Fc^2^)/3'
_refine_ls_weighting_scheme calc
_refine_ls_wR_factor_gt 0.1357
_refine_ls_wR_factor_ref 0.1482
_reflns_number_gt 3718
_reflns_number_total 4926
_reflns_threshold_expression >2\s(I)
_cod_data_source_file c4cc07149b2.cif
_cod_data_source_block 1
_cod_original_sg_symbol_H-M ' P b c a'
_cod_database_code 7116391

loop_
_symmetry_equiv_pos_as_xyz
'x, y, z'
'-x+1/2, -y, z+1/2'
'x+1/2, -y+1/2, -z'
'-x, y+1/2, -z+1/2'
'-x, -y, -z'
'x-1/2, y, -z-1/2'
'-x-1/2, y-1/2, z'
'x, -y-1/2, z-1/2'

loop_
_atom_site_label
_atom_site_type_symbol
_atom_site_fract_x
_atom_site_fract_y
_atom_site_fract_z
_atom_site_U_iso_or_equiv
_atom_site_adp_type
_atom_site_occupancy
_atom_site_symmetry_multiplicity
_atom_site_calc_flag
_atom_site_refinement_flags
_atom_site_disorder_assembly
_atom_site_disorder_group
Zn1 Zn 0.799512(19) 0.14150(2) 0.411178(18) 0.04052(8) Uani 1 1 d . . .
Zn2 Zn 0.495258(18) 0.33942(2) 0.309520(18) 0.04035(9) Uani 1 1 d . . .
N3 N 0.87042(15) 0.23945(16) 0.37199(13) 0.0455(6) Uani 1 1 d . A .
N4 N 0.94456(15) 0.31318(16) 0.28773(13) 0.0449(6) Uani 1 1 d . . .
N5 N 0.82624(14) 0.12392(16) 0.51606(13) 0.0453(6) Uani 1 1 d . A .
N6 N 0.90185(14) 0.13212(16) 0.62021(14) 0.0458(6) Uani 1 1 d . . .
N7 N 0.57760(15) 0.43800(17) 0.30400(12) 0.0476(6) Uani 1 1 d . A .
N8 N 0.66371(14) 0.54086(15) 0.34979(13) 0.0453(6) Uani 1 1 d . . .
N1 N 0.67642(17) 0.16483(19) 0.38979(18) 0.0429(7) Uani 0.815(3) 1 d PDU A 1
N2 N 0.56077(16) 0.24008(18) 0.35166(17) 0.0409(7) Uani 0.815(3) 1 d PDU A 1
C1 C 0.64659(17) 0.2368(2) 0.35846(19) 0.0404(8) Uani 0.815(3) 1 d PDU A 1
H1A H 0.6825 0.2815 0.3425 0.048 Uiso 0.815(3) 1 calc PR A 1
C2 C 0.5327(2) 0.1622(2) 0.3812(2) 0.0485(9) Uani 0.815(3) 1 d PDU A 1
H2A H 0.4758 0.1437 0.3845 0.058 Uiso 0.815(3) 1 calc PR A 1
C7 C 0.6041(2) 0.1171(2) 0.4049(2) 0.0498(9) Uani 0.815(3) 1 d PDU A 1
H7A H 0.6033 0.0628 0.4275 0.060 Uiso 0.815(3) 1 calc PR A 1
N1B N 0.6782(5) 0.1764(5) 0.3927(7) 0.042(2) Uani 0.185(3) 1 d PDU A 2
N2B N 0.5640(4) 0.2455(6) 0.3503(7) 0.044(2) Uani 0.185(3) 1 d PDU A 2
N9 N 0.7037(8) 0.3030(8) 0.3279(8) 0.048(3) Uani 0.185(3) 1 d PU A 2
H9B H 0.7582 0.2931 0.3289 0.058 Uiso 0.185(3) 1 calc PR A 2
H9C H 0.6842 0.3489 0.3065 0.058 Uiso 0.185(3) 1 calc PR A 2
C1B C 0.6497(4) 0.2476(6) 0.3593(8) 0.042(2) Uani 0.185(3) 1 d PDU A 2
C2B C 0.5381(4) 0.1742(4) 0.3911(4) 0.044(2) Uani 0.185(3) 1 d PGDU A 2
C3 C 0.4559(4) 0.1397(5) 0.4000(5) 0.045(2) Uani 0.185(3) 1 d PGU A 2
H3A H 0.4082 0.1693 0.3815 0.054 Uiso 0.185(3) 1 calc PR A 2
C4 C 0.4448(5) 0.0610(5) 0.4366(6) 0.046(2) Uani 0.185(3) 1 d PGU A 2
H4A H 0.3885 0.0379 0.4425 0.056 Uiso 0.185(3) 1 d PR A 2
C5 C 0.5160(6) 0.0168(5) 0.4643(5) 0.043(2) Uani 0.185(3) 1 d PGU . 2
H5A H 0.5086 -0.0360 0.4889 0.052 Uiso 0.185(3) 1 d PR A 2
C6 C 0.5983(5) 0.0513(5) 0.4554(5) 0.0434(19) Uani 0.185(3) 1 d PGU A 2
H6A H 0.6459 0.0217 0.4740 0.052 Uiso 0.185(3) 1 calc PR A 2
C7B C 0.6093(4) 0.1300(5) 0.4188(5) 0.045(2) Uani 0.185(3) 1 d PGDU A 2
C8 C 0.8866(2) 0.3213(2) 0.39823(18) 0.0650(9) Uani 1 1 d . . .
H8A H 0.8693 0.3427 0.4439 0.078 Uiso 1 1 calc R A .
C9 C 0.9318(2) 0.3659(2) 0.34716(18) 0.0637(10) Uani 1 1 d . . .
H9A H 0.9510 0.4230 0.3517 0.076 Uiso 1 1 calc R . .
C10 C 0.90737(17) 0.2385(2) 0.30581(15) 0.0449(7) Uani 1 1 d . . .
H10A H 0.9071 0.1900 0.2751 0.054 Uiso 1 1 calc R A .
C11 C 0.7813(2) 0.0847(3) 0.5710(2) 0.0939(13) Uani 1 1 d U . .
H11A H 0.7275 0.0587 0.5660 0.113 Uiso 1 1 calc R A .
C12 C 0.8274(2) 0.0898(3) 0.6340(2) 0.0929(13) Uani 1 1 d U . .
H12A H 0.8105 0.0676 0.6796 0.111 Uiso 1 1 calc R . .
C13 C 0.89758(17) 0.15127(18) 0.54935(15) 0.0417(7) Uani 1 1 d . . .
H13A H 0.9409 0.1814 0.5248 0.050 Uiso 1 1 calc R A .
C14 C 0.6370(3) 0.4586(2) 0.2518(2) 0.0791(11) Uani 1 1 d . . .
H14A H 0.6412 0.4340 0.2051 0.095 Uiso 1 1 calc R A .
C15 C 0.6889(2) 0.5212(3) 0.2798(2) 0.0845(11) Uani 1 1 d . A .
H15A H 0.7348 0.5469 0.2551 0.101 Uiso 1 1 calc R . .
C16 C 0.59656(16) 0.48935(18) 0.36081(15) 0.0408(7) Uani 1 1 d . . .
H16A H 0.5653 0.4891 0.4046 0.049 Uiso 1 1 calc R A .
O1 O 0.81918(19) 0.3712(2) 0.5720(2) 0.0818(11) Uani 0.786(3) 1 d PDU B 1
N10 N 0.6837(2) 0.3228(3) 0.59357(19) 0.0856(14) Uani 0.786(3) 1 d PDU B 1
C17 C 0.7683(3) 0.3370(4) 0.6038(4) 0.106(2) Uani 0.786(3) 1 d PDU B 1
H17A H 0.7889 0.3128 0.6474 0.127 Uiso 0.786(3) 1 calc PR B 1
C18 C 0.6503(5) 0.3591(5) 0.5294(3) 0.143(3) Uani 0.786(3) 1 d PDU B 1
H18A H 0.6948 0.3624 0.4927 0.214 Uiso 0.786(3) 1 calc PR B 1
H18B H 0.6291 0.4166 0.5398 0.214 Uiso 0.786(3) 1 calc PR B 1
H18C H 0.6040 0.3236 0.5115 0.214 Uiso 0.786(3) 1 calc PR B 1
C19 C 0.6395(5) 0.2804(6) 0.6498(4) 0.181(3) Uani 0.786(3) 1 d PDU B 1
H19A H 0.6801 0.2565 0.6843 0.271 Uiso 0.786(3) 1 calc PR B 1
H19B H 0.6053 0.2343 0.6292 0.271 Uiso 0.786(3) 1 calc PR B 1
H19C H 0.6026 0.3211 0.6747 0.271 Uiso 0.786(3) 1 calc PR B 1
O1B O 0.5584(7) 0.4245(8) 0.5404(6) 0.125(4) Uani 0.214(3) 1 d PDU B 2
N10B N 0.6323(5) 0.3272(5) 0.6104(4) 0.118(3) Uani 0.214(3) 1 d PDU B 2
C17B C 0.5935(9) 0.4018(8) 0.5908(7) 0.116(4) Uani 0.214(3) 1 d PDU B 2
H17B H 0.5966 0.4442 0.6273 0.139 Uiso 0.214(3) 1 calc PR B 2
C18B C 0.6055(9) 0.2600(8) 0.5631(7) 0.107(4) Uani 0.214(3) 1 d PDU B 2
H18D H 0.6277 0.2055 0.5805 0.161 Uiso 0.214(3) 1 calc PR B 2
H18E H 0.6268 0.2710 0.5142 0.161 Uiso 0.214(3) 1 calc PR B 2
H18F H 0.5436 0.2578 0.5621 0.161 Uiso 0.214(3) 1 calc PR B 2
C19B C 0.6860(8) 0.3143(14) 0.6722(6) 0.119(5) Uani 0.214(3) 1 d PDU B 2
H19D H 0.6904 0.2531 0.6824 0.178 Uiso 0.214(3) 1 calc PR B 2
H19E H 0.6618 0.3435 0.7142 0.178 Uiso 0.214(3) 1 calc PR B 2
H19F H 0.7423 0.3374 0.6621 0.178 Uiso 0.214(3) 1 calc PR B 2

loop_
_atom_site_aniso_label
_atom_site_aniso_U_11
_atom_site_aniso_U_22
_atom_site_aniso_U_33
_atom_site_aniso_U_23
_atom_site_aniso_U_13
_atom_site_aniso_U_12
Zn1 0.02705(14) 0.04841(17) 0.04611(18) 0.00154(14) 0.00022(12) 0.00103(12)
Zn2 0.02971(15) 0.05257(19) 0.03875(17) -0.00260(14) -0.00538(12) 0.00041(12)
N3 0.0412(11) 0.0523(13) 0.0430(12) -0.0040(11) 0.0118(10) -0.0061(10)
N4 0.0390(11) 0.0554(13) 0.0402(11) 0.0003(11) 0.0100(10) -0.0018(10)
N5 0.0303(10) 0.0574(13) 0.0482(13) 0.0100(11) -0.0017(10) -0.0095(10)
N6 0.0304(11) 0.0596(14) 0.0475(13) 0.0064(11) 0.0026(10) -0.0072(10)
N7 0.0444(12) 0.0574(14) 0.0410(12) -0.0032(11) 0.0058(10) -0.0066(11)
N8 0.0359(11) 0.0496(13) 0.0503(13) -0.0036(11) 0.0114(10) -0.0024(10)
N1 0.0309(13) 0.0479(14) 0.0499(15) 0.0013(13) -0.0024(12) 0.0006(11)
N2 0.0289(12) 0.0481(14) 0.0457(15) 0.0003(13) -0.0050(11) 0.0008(11)
C1 0.0274(13) 0.0496(17) 0.0442(16) 0.0037(15) -0.0019(13) -0.0004(13)
C2 0.0341(15) 0.0498(17) 0.0615(19) -0.0019(16) -0.0054(15) -0.0064(14)
C7 0.0352(15) 0.0488(16) 0.065(2) 0.0022(17) -0.0045(15) -0.0090(14)
N1B 0.029(3) 0.046(4) 0.050(4) -0.001(4) 0.000(3) -0.004(3)
N2B 0.033(4) 0.048(4) 0.052(4) -0.001(4) -0.001(4) -0.004(3)
N9 0.031(5) 0.046(5) 0.068(6) 0.015(5) 0.000(5) 0.000(4)
C1B 0.031(4) 0.045(4) 0.050(4) 0.000(4) -0.003(4) -0.001(4)
C2B 0.031(3) 0.051(4) 0.051(4) -0.005(4) -0.002(3) -0.002(3)
C3 0.031(3) 0.050(4) 0.053(4) -0.001(3) 0.001(3) -0.003(3)
C4 0.034(4) 0.051(4) 0.054(4) -0.006(4) 0.002(4) -0.007(4)
C5 0.037(4) 0.045(4) 0.049(4) -0.003(4) 0.007(4) -0.004(4)
C6 0.034(3) 0.046(4) 0.050(4) -0.001(3) -0.002(3) -0.005(3)
C7B 0.034(4) 0.047(4) 0.053(4) -0.002(4) -0.001(3) -0.001(3)
C8 0.086(2) 0.0534(17) 0.0553(17) -0.0139(15) 0.0351(16) -0.0189(16)
C9 0.081(2) 0.0577(18) 0.0522(18) -0.0121(15) 0.0263(16) -0.0159(16)
C10 0.0375(13) 0.0559(16) 0.0413(15) -0.0044(13) 0.0053(11) -0.0037(12)
C11 0.0605(17) 0.146(3) 0.076(2) 0.040(2) -0.0151(17) -0.0601(19)
C12 0.0622(18) 0.148(3) 0.069(2) 0.044(2) -0.0117(17) -0.054(2)
C13 0.0297(12) 0.0540(15) 0.0414(14) -0.0014(12) 0.0051(11) -0.0046(11)
C14 0.099(2) 0.074(2) 0.0649(18) -0.0261(18) 0.0483(17) -0.0312(19)
C15 0.092(2) 0.077(2) 0.084(2) -0.0263(19) 0.0611(18) -0.0335(19)
C16 0.0335(12) 0.0499(14) 0.0391(13) -0.0036(12) 0.0030(11) -0.0061(11)
O1 0.0473(16) 0.111(3) 0.088(2) -0.016(2) 0.0083(16) 0.0096(17)
N10 0.052(2) 0.132(3) 0.073(2) 0.022(2) -0.0033(19) 0.001(2)
C17 0.082(3) 0.129(4) 0.107(4) 0.006(3) 0.022(3) 0.022(3)
C18 0.133(6) 0.191(7) 0.105(5) -0.023(5) -0.010(5) -0.004(5)
C19 0.155(6) 0.204(7) 0.184(6) 0.065(6) 0.040(6) -0.034(6)
O1B 0.097(7) 0.171(9) 0.108(8) 0.015(8) -0.007(7) -0.014(8)
N10B 0.096(6) 0.153(6) 0.103(6) 0.027(6) -0.010(6) 0.002(6)
C17B 0.089(6) 0.150(7) 0.108(6) 0.014(6) -0.008(6) 0.003(6)
C18B 0.071(8) 0.160(9) 0.090(8) -0.001(8) 0.005(7) -0.016(8)
C19B 0.093(8) 0.158(9) 0.104(8) -0.003(8) -0.023(8) -0.027(8)

loop_
_atom_type_symbol
_atom_type_description
_atom_type_scat_dispersion_real
_atom_type_scat_dispersion_imag
_atom_type_scat_source
C C 0.0033 0.0016 'International Tables Vol C Tables 4.2.6.8 and 6.1.1.4'
H H 0.0000 0.0000 'International Tables Vol C Tables 4.2.6.8 and 6.1.1.4'
N N 0.0061 0.0033 'International Tables Vol C Tables 4.2.6.8 and 6.1.1.4'
O O 0.0106 0.0060 'International Tables Vol C Tables 4.2.6.8 and 6.1.1.4'
Zn Zn 0.2839 1.4301 'International Tables Vol C Tables 4.2.6.8 and 6.1.1.4'

loop_
_geom_angle_atom_site_label_1
_geom_angle_atom_site_label_2
_geom_angle_atom_site_label_3
_geom_angle
_geom_angle_site_symmetry_1
_geom_angle_site_symmetry_3
N5 Zn1 N1 114.69(11) . .
N5 Zn1 N1B 113.6(4) . .
N1 Zn1 N1B 5.4(3) . .
N5 Zn1 N8 111.97(10) . 7_755
N1 Zn1 N8 107.91(11) . 7_755
N1B Zn1 N8 112.8(3) . 7_755
N5 Zn1 N3 109.40(10) . .
N1 Zn1 N3 108.96(11) . .
N1B Zn1 N3 105.0(2) . .
N8 Zn1 N3 103.26(10) 7_755 .
N2B Zn2 N4 114.1(4) . 6_556
N2B Zn2 N6 108.7(3) . 3_456
N4 Zn2 N6 109.21(10) 6_556 3_456
N2B Zn2 N7 103.5(2) . .
N4 Zn2 N7 111.57(10) 6_556 .
N6 Zn2 N7 109.57(10) 3_456 .
N2B Zn2 N2 2.6(2) . .
N4 Zn2 N2 112.99(11) 6_556 .
N6 Zn2 N2 107.26(11) 3_456 .
N7 Zn2 N2 106.09(10) . .
C10 N3 C8 104.2(2) . .
C10 N3 Zn1 123.4(2) . .
C8 N3 Zn1 132.2(2) . .
C10 N4 C9 104.8(2) . .
C10 N4 Zn2 124.9(2) . 6_656
C9 N4 Zn2 130.0(2) . 6_656
C13 N5 C11 103.6(3) . .
C13 N5 Zn1 124.88(19) . .
C11 N5 Zn1 131.5(2) . .
C13 N6 C12 104.2(3) . .
C13 N6 Zn2 127.91(18) . 3_556
C12 N6 Zn2 127.9(2) . 3_556
C16 N7 C14 104.6(3) . .
C16 N7 Zn2 123.79(18) . .
C14 N7 Zn2 130.5(2) . .
C16 N8 C15 103.5(3) . .
C16 N8 Zn1 127.33(19) . 7_765
C15 N8 Zn1 127.7(2) . 7_765
C1 N1 C7 104.3(3) . .
C1 N1 Zn1 124.8(2) . .
C7 N1 Zn1 130.9(2) . .
C1 N2 C2 104.2(3) . .
C1 N2 Zn2 125.0(2) . .
C2 N2 Zn2 130.8(2) . .
N1 C1 N2 114.7(3) . .
N1 C1 H1A 122.7 . .
N2 C1 H1A 122.7 . .
C7 C2 N2 107.7(3) . .
C7 C2 H2A 126.1 . .
N2 C2 H2A 126.1 . .
N1 C7 C2 109.1(3) . .
N1 C7 H7A 125.5 . .
C2 C7 H7A 125.5 . .
C1B N1B C7B 109.1(7) . .
C1B N1B Zn1 128.0(5) . .
C7B N1B Zn1 122.7(6) . .
C1B N2B C2B 104.0(7) . .
C1B N2B Zn2 125.0(6) . .
C2B N2B Zn2 129.3(5) . .
C1B N9 H9B 120.0 . .
C1B N9 H9C 120.0 . .
H9B N9 H9C 120.0 . .
N9 C1B N1B 121.1(8) . .
N9 C1B N2B 126.2(10) . .
N1B C1B N2B 111.5(7) . .
N2B C2B C3 129.2(5) . .
N2B C2B C7B 110.5(5) . .
C3 C2B C7B 120.0 . .
C4 C3 C2B 120.0 . .
C4 C3 H3A 120.0 . .
C2B C3 H3A 120.0 . .
C3 C4 C5 120.0 . .
C3 C4 H4A 119.5 . .
C5 C4 H4A 120.5 . .
C6 C5 C4 120.0 . .
C6 C5 C5 122.9(11) . 5_656
C4 C5 C5 102.7(11) . 5_656
C6 C5 H5A 120.1 . .
C4 C5 H5A 119.9 . .
C5 C5 H5A 40.3 5_656 .
C5 C6 C7B 120.0 . .
C5 C6 H6A 120.0 . .
C7B C6 H6A 120.0 . .
N1B C7B C6 135.6(6) . .
N1B C7B C2B 103.9(6) . .
C6 C7B C2B 120.0 . .
C9 C8 N3 108.9(3) . .
C9 C8 H8A 125.5 . .
N3 C8 H8A 125.5 . .
C8 C9 N4 108.4(3) . .
C8 C9 H9A 125.8 . .
N4 C9 H9A 125.8 . .
N4 C10 N3 113.7(3) . .
N4 C10 H10A 123.2 . .
N3 C10 H10A 123.2 . .
C12 C11 N5 108.9(3) . .
C12 C11 H11A 125.5 . .
N5 C11 H11A 125.5 . .
N6 C12 C11 108.9(3) . .
N6 C12 H12A 125.6 . .
C11 C12 H12A 125.6 . .
N6 C13 N5 114.4(2) . .
N6 C13 H13A 122.8 . .
N5 C13 H13A 122.8 . .
C15 C14 N7 107.9(3) . .
C15 C14 H14A 126.1 . .
N7 C14 H14A 126.1 . .
C14 C15 N8 109.7(3) . .
C14 C15 H15A 125.1 . .
N8 C15 H15A 125.1 . .
N8 C16 N7 114.3(2) . .
N8 C16 H16A 122.8 . .
N7 C16 H16A 122.8 . .
C17 N10 C19 117.1(5) . .
C17 N10 C18 114.4(5) . .
C19 N10 C18 128.2(6) . .
O1 C17 N10 134.4(6) . .
O1 C17 H17A 112.8 . .
N10 C17 H17A 112.8 . .
C17B N10B C18B 109.5(9) . .
C17B N10B C19B 126.5(11) . .
C18B N10B C19B 123.8(10) . .
O1B C17B N10B 134.5(12) . .
O1B C17B H17B 112.8 . .
N10B C17B H17B 112.8 . .
N10B C18B H18D 109.5 . .
N10B C18B H18E 109.5 . .
H18D C18B H18E 109.5 . .
N10B C18B H18F 109.5 . .
H18D C18B H18F 109.5 . .
H18E C18B H18F 109.5 . .
N10B C19B H19D 109.5 . .
N10B C19B H19E 109.5 . .
H19D C19B H19E 109.5 . .
N10B C19B H19F 109.5 . .
H19D C19B H19F 109.5 . .
H19E C19B H19F 109.5 . .

loop_
_geom_bond_atom_site_label_1
_geom_bond_atom_site_label_2
_geom_bond_distance
_geom_bond_site_symmetry_2
Zn1 N5 1.965(2) .
Zn1 N1 1.980(3) .
Zn1 N1B 1.985(8) .
Zn1 N8 1.989(2) 7_755
Zn1 N3 1.994(2) .
Zn2 N2B 1.940(8) .
Zn2 N4 1.972(2) 6_556
Zn2 N6 1.978(2) 3_456
Zn2 N7 1.983(2) .
Zn2 N2 1.986(3) .
N3 C10 1.330(3) .
N3 C8 1.368(4) .
N4 C10 1.325(4) .
N4 C9 1.362(4) .
N4 Zn2 1.972(2) 6_656
N5 C13 1.328(3) .
N5 C11 1.356(4) .
N6 C13 1.319(4) .
N6 C12 1.349(4) .
N6 Zn2 1.978(2) 3_556
N7 C16 1.330(3) .
N7 C14 1.357(4) .
N8 C16 1.323(3) .
N8 C15 1.361(4) .
N8 Zn1 1.989(2) 7_765
N1 C1 1.326(4) .
N1 C7 1.368(4) .
N2 C1 1.337(3) .
N2 C2 1.381(4) .
C1 H1A 0.9300 .
C2 C7 1.374(4) .
C2 H2A 0.9300 .
C7 H7A 0.9300 .
N1B C1B 1.326(8) .
N1B C7B 1.368(8) .
N2B C1B 1.338(7) .
N2B C2B 1.382(8) .
N9 C1B 1.322(15) .
N9 H9B 0.8600 .
N9 H9C 0.8600 .
C2B C3 1.3900 .
C2B C7B 1.3900 .
C3 C4 1.3900 .
C3 H3A 0.9300 .
C4 C5 1.3900 .
C4 H4A 0.9496 .
C5 C6 1.3900 .
C5 C5 1.478(16) 5_656
C5 H5A 0.9330 .
C6 C7B 1.3900 .
C6 H6A 0.9300 .
C8 C9 1.348(5) .
C8 H8A 0.9300 .
C9 H9A 0.9300 .
C10 H10A 0.9300 .
C11 C12 1.350(5) .
C11 H11A 0.9300 .
C12 H12A 0.9300 .
C13 H13A 0.9300 .
C14 C15 1.353(5) .
C14 H14A 0.9300 .
C15 H15A 0.9300 .
C16 H16A 0.9300 .
O1 C17 1.109(6) .
N10 C17 1.344(6) .
N10 C19 1.389(6) .
N10 C18 1.390(6) .
C17 H17A 0.9300 .
C18 H18A 0.9600 .
C18 H18B 0.9600 .
C18 H18C 0.9600 .
C19 H19A 0.9600 .
C19 H19B 0.9600 .
C19 H19C 0.9600 .
O1B C17B 1.118(10) .
N10B C17B 1.343(9) .
N10B C18B 1.404(8) .
N10B C19B 1.410(8) .
C17B H17B 0.9300 .
C18B H18D 0.9600 .
C18B H18E 0.9600 .
C18B H18F 0.9600 .
C19B H19D 0.9600 .
C19B H19E 0.9600 .
C19B H19F 0.9600 .
